data_4025172
loop_
_publ_author_name
'Martin \<Stefko'
'Lenka Slav\<et\'insk\'a'
'Blanka Klepet\'a\<rov\'a'
'Michal Hocek'

_publ_section_title
;
 A General and Efficient Synthesis of Pyridin-2-yl C-Ribonucleosides
 Bearing Diverse Alkyl, Aryl, Amino, and Carbamoyl Groups in Position 6
;
_journal_name_full 'Journal of Organic Chemistry'
_journal_page_first 442
_journal_page_last 449
_journal_paper_doi 10.1021/jo902313g
_journal_volume 75
_journal_year 2010
_chemical_absolute_configuration ad
_chemical_formula_moiety 'C12 H18 N2 O4'
_chemical_formula_sum 'C12 H18 N2 O4'
_chemical_formula_weight 254.29
_space_group_IT_number 19
_symmetry_cell_setting orthorhombic
_symmetry_space_group_name_Hall 'P 2ac 2ab'
_symmetry_space_group_name_H-M 'P 21 21 21'
_atom_sites_solution_hydrogens geom
_atom_sites_solution_primary direct
_audit_creation_date 09-10-21
_audit_creation_method CRYSTALS_ver_12.87
_cell_angle_alpha 90
_cell_angle_beta 90
_cell_angle_gamma 90
_cell_formula_units_Z 4
_cell_length_a 6.8208(3)
_cell_length_b 9.0452(4)
_cell_length_c 19.7411(9)
_cell_measurement_reflns_used 5770
_cell_measurement_temperature 150
_cell_measurement_theta_max 77
_cell_measurement_theta_min 4
_cell_volume 1217.94(9)
_computing_cell_refinement 'CrysAlis RED, (Oxford Diffraction, 2002)'
_computing_data_collection 'Xcalibur, (Oxford Diffraction, 2002)'
_computing_data_reduction 'CrysAlis RED, (Oxford Diffraction, 2002)'
_computing_molecular_graphics 'CAMERON (Watkin et al., 1996)'
_computing_publication_material 'CRYSTALS (Betteridge et al., 2003)'
_computing_structure_refinement 'CRYSTALS (Betteridge et al., 2003)'
_computing_structure_solution 'SIR92 (Altomare et al., 1994)'
_diffrn_ambient_temperature 150
_diffrn_measured_fraction_theta_full 0.999
_diffrn_measured_fraction_theta_max 0.999
_diffrn_measurement_device 'Oxford Diffraction XCALIBUR'
_diffrn_measurement_device_type Area
_diffrn_measurement_method '\f & \w scans'
_diffrn_radiation_monochromator graphite
_diffrn_radiation_type 'Cu K\a'
_diffrn_radiation_wavelength 1.54184
_diffrn_reflns_av_R_equivalents 0.044
_diffrn_reflns_limit_h_max 8
_diffrn_reflns_limit_h_min -8
_diffrn_reflns_limit_k_max 9
_diffrn_reflns_limit_k_min -11
_diffrn_reflns_limit_l_max 24
_diffrn_reflns_limit_l_min -24
_diffrn_reflns_number 11567
_diffrn_reflns_theta_full 77.180
_diffrn_reflns_theta_max 77.180
_diffrn_reflns_theta_min 4.480
_diffrn_standards_number 0
_exptl_absorpt_coefficient_mu 0.871
_exptl_absorpt_correction_T_max 0.92
_exptl_absorpt_correction_T_min 0.82
_exptl_absorpt_correction_type analytical
_exptl_absorpt_process_details
; 
 Analytical Absorption (De Meulenaer & Tompa, 1965) 
;
_exptl_crystal_colour colourless
_exptl_crystal_density_diffrn 1.387
_exptl_crystal_density_method 'not measured'
_exptl_crystal_description block
_exptl_crystal_F_000 544
_exptl_crystal_size_max 0.400
_exptl_crystal_size_mid 0.230
_exptl_crystal_size_min 0.090
_refine_diff_density_max 0.16
_refine_diff_density_min -0.16
_refine_ls_abs_structure_details 'Flack (1983), 0 Friedel-pairs'
_refine_ls_abs_structure_Flack 0.0(2)
_refine_ls_extinction_coef 17(3)
_refine_ls_extinction_method 'Larson (1970), Equation 22'
_refine_ls_goodness_of_fit_ref 1.0933
_refine_ls_hydrogen_treatment none
_refine_ls_matrix_type full
_refine_ls_number_parameters 165
_refine_ls_number_reflns 2201
_refine_ls_number_restraints 0
_refine_ls_R_factor_all 0.0419
_refine_ls_R_factor_gt 0.0364
_refine_ls_shift/su_max 0.0002406
_refine_ls_shift/su_mean 0.0000294
_refine_ls_structure_factor_coef F
_refine_ls_weighting_details
;
 Method, part 1, Chebychev polynomial, (Watkin, 1994, Prince, 1982) 
 [weight] = 1.0/[A~0~*T~0~(x)+A~1~*T~1~(x) ... +A~n-1~]*T~n-1~(x)] 
 where A~i~ are the Chebychev coefficients listed below and x= Fcalc/Fmax 
 Method = Robust Weighting (Prince, 1982) 
 W = [weight] * [1-(deltaF/6*sigmaF)^2^]^2^ 
 A~i~ are: 
 7.14 -1.52 4.80 
;
_refine_ls_weighting_scheme calc
_refine_ls_wR_factor_all 0.0453
_refine_ls_wR_factor_gt 0.0419
_refine_ls_wR_factor_ref 0.0419
_reflns_limit_h_max 8
_reflns_limit_h_min -8
_reflns_limit_k_max 11
_reflns_limit_k_min 0
_reflns_limit_l_max 24
_reflns_limit_l_min 0
_reflns_number_gt 2201
_reflns_number_total 2580
_reflns_threshold_expression I>2.0\s(I)
_oxford_diffrn_Wilson_B_factor 2.40
_oxford_diffrn_Wilson_scale 0.02
_oxford_refine_ls_r_factor_ref 0.0364
_oxford_refine_ls_scale 6.766(15)
_oxford_reflns_number_all 2580
_oxford_reflns_threshold_expression_ref I>2.0\s(I)
_oxford_structure_analysis_title 'ABS in P2(1)2(1)2(1)'
_cod_data_source_file jo902313g_si_002.cif
_cod_data_source_block 1
_cod_depositor_comments
;
The following automatic conversions were performed:

'_symmetry_cell_setting' value 'Orthorhombic' changed to
'orthorhombic' according to the built-in table from CIF Core
dictionary named 'cif_core.dic' version 2.4.1 from 2010-06-29.

Automatic conversion script
Id: cif_fix_values 1646 2011-03-28 12:23:43Z adriana 
;
_cod_original_cell_volume 1217.93(10)
_cod_original_sg_symbol_H-M 'P 21 21 21 '
_cod_database_code 4025172

loop_
_symmetry_equiv_pos_as_xyz
x,y,z
x+1/2,-y+1/2,-z
-x,y+1/2,-z+1/2
-x+1/2,-y,z+1/2

loop_
_atom_site_label
_atom_site_type_symbol
_atom_site_fract_x
_atom_site_fract_y
_atom_site_fract_z
_atom_site_U_iso_or_equiv
_atom_site_occupancy
_atom_site_adp_type
_atom_site_refinement_flags_posn
_atom_site_refinement_flags_adp
_atom_site_refinement_flags_occupancy
_atom_site_disorder_assembly
_atom_site_disorder_group
_oxford_atom_site_special_shape
_atom_site_attached_hydrogens
C1 C 0.3278(2) 0.64404(18) 0.37125(9) 0.0210 1.0000 Uani . . . . . . .
C2 C 0.3299(2) 0.51657(18) 0.31946(9) 0.0199 1.0000 Uani . . . . . . .
C3 C 0.2893(2) 0.5979(2) 0.25303(9) 0.0229 1.0000 Uani . . . . . . .
C4 C 0.1478(3) 0.71953(19) 0.27455(9) 0.0244 1.0000 Uani . . . . . . .
C5 C -0.0677(3) 0.6797(2) 0.27005(10) 0.0277 1.0000 Uani . . . . . . .
O6 O 0.19124(18) 0.75054(12) 0.34480(6) 0.0252 1.0000 Uani . . . . . . .
O7 O -0.11926(19) 0.55587(15) 0.31090(7) 0.0284 1.0000 Uani . . . . . . .
O8 O 0.47339(19) 0.65218(15) 0.22978(7) 0.0313 1.0000 Uani . . . . . . .
O9 O 0.50683(18) 0.43487(13) 0.32002(6) 0.0250 1.0000 Uani . . . . . . .
C10 C 0.2655(2) 0.60165(18) 0.44175(9) 0.0216 1.0000 Uani . . . . . . .
N11 N 0.0912(2) 0.53043(16) 0.44639(7) 0.0221 1.0000 Uani . . . . . . .
C12 C 0.0288(3) 0.48895(19) 0.50830(9) 0.0236 1.0000 Uani . . . . . . .
C13 C 0.1376(3) 0.5222(2) 0.56755(9) 0.0293 1.0000 Uani . . . . . . .
C14 C 0.3118(3) 0.5955(2) 0.56137(10) 0.0295 1.0000 Uani . . . . . . .
C15 C 0.3796(3) 0.6363(2) 0.49714(9) 0.0253 1.0000 Uani . . . . . . .
N16 N -0.1426(2) 0.4106(2) 0.51184(8) 0.0318 1.0000 Uani . . . . . . .
C17 C -0.2280(3) 0.3735(2) 0.57675(10) 0.0329 1.0000 Uani . . . . . . .
C18 C -0.2498(3) 0.3791(3) 0.45085(10) 0.0348 1.0000 Uani . . . . . . .
H21 H 0.2157 0.4429 0.3303 0.0235 1.0000 Uiso R . . . . . .
H31 H 0.2264 0.5296 0.2176 0.0287 1.0000 Uiso R . . . . . .
H41 H 0.1681 0.8122 0.2474 0.0303 1.0000 Uiso R . . . . . .
H11 H 0.4648 0.6879 0.3728 0.0245 1.0000 Uiso R . . . . . .
H183 H -0.3614 0.3133 0.4611 0.0534 1.0000 Uiso R . . . . . .
H182 H -0.1643 0.3356 0.4154 0.0534 1.0000 Uiso R . . . . . .
H181 H -0.3069 0.4743 0.4340 0.0537 1.0000 Uiso R . . . . . .
H173 H -0.3551 0.3225 0.5690 0.0507 1.0000 Uiso R . . . . . .
H171 H -0.1358 0.3096 0.6017 0.0507 1.0000 Uiso R . . . . . .
H172 H -0.2537 0.4651 0.6028 0.0505 1.0000 Uiso R . . . . . .
H131 H 0.0878 0.4939 0.6117 0.0347 1.0000 Uiso R . . . . . .
H141 H 0.3872 0.6189 0.6028 0.0341 1.0000 Uiso R . . . . . .
H151 H 0.5034 0.6875 0.4921 0.0323 1.0000 Uiso R . . . . . .
H51 H -0.0983 0.6510 0.2219 0.0346 1.0000 Uiso R . . . . . .
H52 H -0.1522 0.7663 0.2850 0.0355 1.0000 Uiso R . . . . . .
H91 H 0.6151 0.4886 0.3116 0.0388 1.0000 Uiso R . . . . . .
H71 H -0.0622 0.5637 0.3511 0.0441 1.0000 Uiso R . . . . . .
H81 H 0.4627 0.7408 0.2135 0.0487 1.0000 Uiso R . . . . . .

loop_
_atom_site_aniso_label
_atom_site_aniso_U_11
_atom_site_aniso_U_22
_atom_site_aniso_U_33
_atom_site_aniso_U_23
_atom_site_aniso_U_13
_atom_site_aniso_U_12
C1 0.0168(7) 0.0206(8) 0.0257(9) -0.0009(6) 0.0008(6) -0.0006(6)
C2 0.0155(7) 0.0199(7) 0.0242(8) -0.0013(6) 0.0012(6) 0.0011(6)
C3 0.0192(8) 0.0259(8) 0.0236(8) 0.0021(7) 0.0037(6) -0.0016(6)
C4 0.0241(9) 0.0246(8) 0.0245(8) 0.0042(7) -0.0008(7) -0.0001(7)
C5 0.0228(8) 0.0292(9) 0.0311(9) 0.0055(8) 0.0002(7) 0.0004(7)
O6 0.0271(6) 0.0226(6) 0.0258(6) -0.0019(5) -0.0002(5) 0.0040(5)
O7 0.0220(6) 0.0322(7) 0.0310(6) 0.0040(5) -0.0010(5) -0.0038(5)
O8 0.0232(6) 0.0319(7) 0.0387(7) 0.0095(6) 0.0099(6) 0.0004(5)
O9 0.0190(5) 0.0251(6) 0.0308(6) 0.0006(5) 0.0017(5) 0.0021(5)
C10 0.0199(8) 0.0201(7) 0.0247(8) -0.0025(6) -0.0003(7) 0.0021(6)
N11 0.0213(7) 0.0236(7) 0.0214(7) -0.0002(5) 0.0001(6) -0.0031(5)
C12 0.0214(8) 0.0260(8) 0.0235(9) 0.0020(6) -0.0008(6) -0.0029(7)
C13 0.0331(10) 0.0341(9) 0.0207(8) 0.0023(7) -0.0018(7) -0.0005(8)
C14 0.0298(9) 0.0343(9) 0.0245(8) -0.0020(8) -0.0048(7) -0.0014(8)
C15 0.0228(8) 0.0269(9) 0.0263(9) -0.0042(7) -0.0018(7) -0.0017(7)
N16 0.0291(8) 0.0428(9) 0.0234(7) 0.0071(7) -0.0018(6) -0.0122(7)
C17 0.0291(10) 0.0410(11) 0.0285(9) 0.0072(8) 0.0042(8) -0.0029(8)
C18 0.0279(9) 0.0480(12) 0.0287(9) 0.0006(8) -0.0014(8) -0.0131(8)

loop_
_atom_type_symbol
_atom_type_scat_dispersion_real
_atom_type_scat_dispersion_imag
_atom_type_scat_Cromer_Mann_a1
_atom_type_scat_Cromer_Mann_b1
_atom_type_scat_Cromer_Mann_a2
_atom_type_scat_Cromer_Mann_b2
_atom_type_scat_Cromer_Mann_a3
_atom_type_scat_Cromer_Mann_b3
_atom_type_scat_Cromer_Mann_a4
_atom_type_scat_Cromer_Mann_b4
_atom_type_scat_Cromer_Mann_c
_atom_type_scat_source
C 0.0181 0.0091 2.3100 20.8439 1.0200 10.2075 1.5886 0.5687 0.8650 51.6512 0.2156 'International Tables Vol C 4.2.6.8 and 6.1.1.4'
H 0.0000 0.0000 0.4930 10.5109 0.3229 26.1257 0.1402 3.1424 0.0408 57.7998 0.0030 'International Tables Vol C 4.2.6.8 and 6.1.1.4'
N 0.0311 0.0180 12.2126 0.0057 3.1322 9.8933 2.0125 28.9975 1.1663 0.5826 -11.5290 'International Tables Vol C 4.2.6.8 and 6.1.1.4'
O 0.0492 0.0322 3.0485 13.2771 2.2868 5.7011 1.5463 0.3239 0.8670 32.9089 0.2508 'International Tables Vol C 4.2.6.8 and 6.1.1.4'

loop_
_geom_angle_atom_site_label_1
_geom_angle_site_symmetry_1
_geom_angle_atom_site_label_2
_geom_angle_site_symmetry_2
_geom_angle_atom_site_label_3
_geom_angle_site_symmetry_3
_geom_angle
_geom_angle_publ_flag
C2 . C1 . O6 . 105.44(13) yes
C2 . C1 . C10 . 115.19(14) yes
O6 . C1 . C10 . 108.87(13) yes
C2 . C1 . H11 . 107.7 no
O6 . C1 . H11 . 110.2 no
C10 . C1 . H11 . 109.4 no
C1 . C2 . C3 . 101.96(13) yes
C1 . C2 . O9 . 113.18(13) yes
C3 . C2 . O9 . 114.37(13) yes
C1 . C2 . H21 . 109.5 no
C3 . C2 . H21 . 110.3 no
O9 . C2 . H21 . 107.5 no
C2 . C3 . C4 . 102.89(13) yes
C2 . C3 . O8 . 106.41(13) yes
C4 . C3 . O8 . 113.56(14) yes
C2 . C3 . H31 . 111.7 no
C4 . C3 . H31 . 111.1 no
O8 . C3 . H31 . 110.8 no
C3 . C4 . C5 . 115.23(15) yes
C3 . C4 . O6 . 106.12(14) yes
C5 . C4 . O6 . 107.52(14) yes
C3 . C4 . H41 . 111.5 no
C5 . C4 . H41 . 107.5 no
O6 . C4 . H41 . 108.7 no
C4 . C5 . O7 . 113.15(15) yes
C4 . C5 . H51 . 108.5 no
O7 . C5 . H51 . 106.3 no
C4 . C5 . H52 . 110.5 no
O7 . C5 . H52 . 107.6 no
H51 . C5 . H52 . 110.7 no
C4 . O6 . C1 . 110.56(12) yes
C5 . O7 . H71 . 109.6 no
C3 . O8 . H81 . 111.3 no
C2 . O9 . H91 . 114.6 no
C1 . C10 . N11 . 115.56(15) yes
C1 . C10 . C15 . 121.09(16) yes
N11 . C10 . C15 . 123.34(16) yes
C10 . N11 . C12 . 118.07(15) yes
N11 . C12 . C13 . 121.61(16) yes
N11 . C12 . N16 . 117.39(15) yes
C13 . C12 . N16 . 120.98(16) yes
C12 . C13 . C14 . 118.99(17) yes
C12 . C13 . H131 . 120.1 no
C14 . C13 . H131 . 120.9 no
C13 . C14 . C15 . 119.76(17) yes
C13 . C14 . H141 . 118.8 no
C15 . C14 . H141 . 121.4 no
C14 . C15 . C10 . 118.20(17) yes
C14 . C15 . H151 . 120.5 no
C10 . C15 . H151 . 121.3 no
C12 . N16 . C17 . 120.61(16) yes
C12 . N16 . C18 . 119.64(15) yes
C17 . N16 . C18 . 119.40(15) yes
N16 . C17 . H173 . 108.8 no
N16 . C17 . H171 . 108.8 no
H173 . C17 . H171 . 111.2 no
N16 . C17 . H172 . 109.7 no
H173 . C17 . H172 . 108.3 no
H171 . C17 . H172 . 110.1 no
N16 . C18 . H183 . 109.9 no
N16 . C18 . H182 . 111.7 no
H183 . C18 . H182 . 111.0 no
N16 . C18 . H181 . 107.7 no
H183 . C18 . H181 . 106.7 no
H182 . C18 . H181 . 109.6 no

loop_
_geom_bond_atom_site_label_1
_geom_bond_site_symmetry_1
_geom_bond_atom_site_label_2
_geom_bond_site_symmetry_2
_geom_bond_distance
_geom_bond_publ_flag
C1 . C2 . 1.541(2) yes
C1 . O6 . 1.438(2) yes
C1 . C10 . 1.505(2) yes
C1 . H11 . 1.016 no
C2 . C3 . 1.529(2) yes
C2 . O9 . 1.4148(19) yes
C2 . H21 . 1.048 no
C3 . C4 . 1.524(2) yes
C3 . O8 . 1.4240(19) yes
C3 . H31 . 1.028 no
C4 . C5 . 1.516(2) yes
C4 . O6 . 1.446(2) yes
C4 . H41 . 1.005 no
C5 . O7 . 1.424(2) yes
C5 . H51 . 1.008 no
C5 . H52 . 1.016 no
O7 . H71 . 0.886 no
O8 . H81 . 0.867 no
O9 . H91 . 0.900 no
C10 . N11 . 1.356(2) yes
C10 . C15 . 1.378(2) yes
N11 . C12 . 1.347(2) yes
C12 . C13 . 1.418(2) yes
C12 . N16 . 1.369(2) yes
C13 . C14 . 1.366(3) yes
C13 . H131 . 0.970 no
C14 . C15 . 1.399(3) yes
C14 . H141 . 0.990 no
C15 . H151 . 0.968 no
N16 . C17 . 1.447(2) yes
N16 . C18 . 1.437(2) yes
C17 . H173 . 0.994 no
C17 . H171 . 0.986 no
C17 . H172 . 0.991 no
C18 . H183 . 0.987 no
C18 . H182 . 0.992 no
C18 . H181 . 1.002 no

loop_
_geom_hbond_atom_site_label_D
_geom_hbond_site_symmetry_D
_geom_hbond_atom_site_label_H
_geom_hbond_site_symmetry_H
_geom_hbond_atom_site_label_A
_geom_hbond_site_symmetry_A
_geom_hbond_angle_DHA
_geom_hbond_distance_DH
_geom_hbond_distance_HA
_geom_hbond_distance_DA
_geom_hbond_publ_flag
C4 . H41 . O7 3_555 164 1.00 2.51 3.484(3) yes
O9 . H91 . O7 1_655 162 0.90 1.91 2.781(3) yes
O7 . H71 . N11 . 167 0.89 2.17 3.044(3) yes
O8 . H81 . O9 3_655 169 0.87 1.89 2.743(3) yes

loop_
_cod_related_entry_id
_cod_related_entry_database
_cod_related_entry_code
1 ChemSpider 30659130
